data_4512805
loop_
_publ_author_name
'Saraswatula, Viswanadha G.'
'Saha, Binoy K.'

_publ_section_title
;
 Modulation of Thermal Expansion by Guests and Polymorphism in a Hydrogen
 Bonded Host
;
_journal_issue 2
_journal_name_full 'Crystal Growth &amp; Design'
_journal_page_first 593
_journal_paper_doi 10.1021/cg501178f
_journal_volume 15
_journal_year 2015
_chemical_formula_moiety 'C30 H28 O4'
_chemical_formula_sum 'C30 H28 O4'
_chemical_formula_weight 452.52
_chemical_name_common 1-gf-226K
_chemical_name_systematic
; 
1,1,4,4-tetrakis(4-hydroxyphenyl)cyclohexane 
;
_space_group_crystal_system triclinic
_space_group_IT_number 2
_space_group_name_Hall '-P 1'
_space_group_name_H-M_alt 'P -1'
_symmetry_space_group_name_Hall '-P 1'
_symmetry_space_group_name_H-M 'P -1'
_atom_sites_solution_hydrogens geom
_atom_sites_solution_primary direct
_atom_sites_solution_secondary difmap
_audit_creation_date 2014-04-16
_audit_creation_method
;
Olex2 1.2
(compiled 2013.11.15 svn.r2834 for OlexSys, GUI svn.r4720)
;
_cell_angle_alpha 65.702(8)
_cell_angle_beta 80.946(6)
_cell_angle_gamma 87.395(6)
_cell_formula_units_Z 1
_cell_length_a 7.4368(5)
_cell_length_b 9.1491(7)
_cell_length_c 9.7361(8)
_cell_measurement_reflns_used 2207
_cell_measurement_temperature 226(2)
_cell_measurement_theta_max 29.1351
_cell_measurement_theta_min 3.6508
_cell_volume 596.10(9)
_computing_cell_refinement
;
CrysAlisPro, Agilent Technologies,
Version 1.171.36.21 (release 14-08-2012 CrysAlis171 .NET)
(compiled Sep 14 2012,17:21:16)
;
_computing_data_collection
;
CrysAlisPro, Agilent Technologies,
Version 1.171.36.21 (release 14-08-2012 CrysAlis171 .NET)
(compiled Sep 14 2012,17:21:16)
;
_computing_data_reduction
;
CrysAlisPro, Agilent Technologies,
Version 1.171.36.21 (release 14-08-2012 CrysAlis171 .NET)
(compiled Sep 14 2012,17:21:16)
;
_computing_molecular_graphics 'Olex2 (Dolomanov et al., 2009)'
_computing_publication_material 'Olex2 (Dolomanov et al., 2009)'
_computing_structure_refinement 'ShelXL (Sheldrick, 2008)'
_computing_structure_solution 'ShelXS (Sheldrick, 2008)'
_diffrn_ambient_temperature 226(2)
_diffrn_measured_fraction_theta_full 0.993
_diffrn_measured_fraction_theta_max 0.856
_diffrn_measurement_device_type 'Xcalibur, Eos'
_diffrn_measurement_method '\w scans'
_diffrn_radiation_monochromator graphite
_diffrn_radiation_type MoK\a
_diffrn_radiation_wavelength 0.71073
_diffrn_reflns_av_R_equivalents 0.0216
_diffrn_reflns_av_unetI/netI 0.0292
_diffrn_reflns_limit_h_max 9
_diffrn_reflns_limit_h_min -9
_diffrn_reflns_limit_k_max 11
_diffrn_reflns_limit_k_min -11
_diffrn_reflns_limit_l_max 12
_diffrn_reflns_limit_l_min -12
_diffrn_reflns_number 6545
_diffrn_reflns_theta_full 25.00
_diffrn_reflns_theta_max 29.20
_diffrn_reflns_theta_min 3.66
_diffrn_source 'fine-focus sealed tube'
_exptl_absorpt_coefficient_mu 0.083
_exptl_absorpt_correction_T_max 0.9717
_exptl_absorpt_correction_T_min 0.9638
_exptl_absorpt_correction_type multi-scan
_exptl_absorpt_process_details
;
CrysAlisPro, Agilent Technologies,
Version 1.171.36.21 (release 14-08-2012 CrysAlis171 .NET)
(compiled Sep 14 2012,17:21:16)
Empirical absorption correction using spherical harmonics,
 implemented in SCALE3 ABSPACK scaling algorithm.
;
_exptl_crystal_colour colourless
_exptl_crystal_density_diffrn 1.261
_exptl_crystal_density_method 'not measured'
_exptl_crystal_description block
_exptl_crystal_F_000 240
_exptl_crystal_size_max 0.45
_exptl_crystal_size_mid 0.4
_exptl_crystal_size_min 0.35
_refine_diff_density_max 0.256
_refine_diff_density_min -0.216
_refine_diff_density_rms 0.041
_refine_ls_extinction_method none
_refine_ls_goodness_of_fit_ref 1.043
_refine_ls_hydrogen_treatment constr
_refine_ls_matrix_type full
_refine_ls_number_parameters 156
_refine_ls_number_reflns 2766
_refine_ls_number_restraints 0
_refine_ls_restrained_S_all 1.043
_refine_ls_R_factor_all 0.0542
_refine_ls_R_factor_gt 0.0411
_refine_ls_shift/su_max 0.000
_refine_ls_shift/su_mean 0.000
_refine_ls_structure_factor_coef Fsqd
_refine_ls_weighting_details 'calc w=1/[\s^2^(Fo^2^)+(0.0492P)^2^+0.1247P] where P=(Fo^2^+2Fc^2^)/3'
_refine_ls_weighting_scheme calc
_refine_ls_wR_factor_gt 0.0998
_refine_ls_wR_factor_ref 0.1086
_reflns_number_gt 2204
_reflns_number_total 2766
_reflns_threshold_expression >2sigma(I)
_cod_data_source_file 1-gf-combined.cif
_cod_data_source_block 1-gf-226k
_cod_original_cell_volume 596.10(8)
_cod_database_code 4512805
_olex2_refinement_description
;
1. Fixed Uiso
 At 1.2 times of:
  All C(H) groups, All C(H,H) groups
 At 1.5 times of:
  All O(H) groups
2.a Secondary CH2 refined with riding coordinates:
 C1(H1A,H1B), C3(H3A,H3B)
2.b Aromatic/amide H refined with riding coordinates:
 C11(H11), C6(H6), C8(H8), C14(H14), C12(H12), C15(H15), C9(H9), C5(H5)
2.c Idealised tetrahedral OH refined as rotating group:
 O2(H2), O1(H1)
;

loop_
_space_group_symop_id
_space_group_symop_operation_xyz
1 'x, y, z'
2 '-x, -y, -z'

loop_
_atom_site_label
_atom_site_type_symbol
_atom_site_fract_x
_atom_site_fract_y
_atom_site_fract_z
_atom_site_U_iso_or_equiv
_atom_site_adp_type
_atom_site_occupancy
_atom_site_symmetry_multiplicity
_atom_site_calc_flag
_atom_site_refinement_flags_posn
O2 O 1.26413(12) 0.95574(12) 0.02251(11) 0.0322(2) Uani 1 1 d .
H2 H 1.2946 1.0372 0.0314 0.048 Uiso 1 1 calc GR
O1 O 0.55744(13) 0.78903(12) 0.97821(11) 0.0329(2) Uani 1 1 d .
H1 H 0.4605 0.8360 0.9850 0.049 Uiso 1 1 calc GR
C2 C 0.65147(16) 0.62580(14) 0.46361(13) 0.0205(2) Uani 1 1 d .
C11 C 0.88056(17) 0.68053(15) 0.22386(14) 0.0250(3) Uani 1 1 d .
H11 H 0.8210 0.5986 0.2125 0.030 Uiso 1 1 calc R
C10 C 0.81654(16) 0.71822(14) 0.34808(13) 0.0219(3) Uani 1 1 d .
C6 C 0.70952(19) 0.65085(18) 0.83733(16) 0.0347(3) Uani 1 1 d .
H6 H 0.7864 0.6070 0.9118 0.042 Uiso 1 1 calc R
C8 C 0.46425(18) 0.82016(16) 0.74091(15) 0.0295(3) Uani 1 1 d .
H8 H 0.3735 0.8923 0.7491 0.035 Uiso 1 1 calc R
C14 C 1.05583(18) 0.92421(16) 0.25120(15) 0.0285(3) Uani 1 1 d .
H14 H 1.1146 1.0077 0.2606 0.034 Uiso 1 1 calc R
C1 C 0.48234(16) 0.65909(14) 0.38077(13) 0.0214(3) Uani 1 1 d .
H1A H 0.4524 0.7727 0.3486 0.026 Uiso 1 1 calc R
H1B H 0.5127 0.6383 0.2889 0.026 Uiso 1 1 calc R
C12 C 1.02840(17) 0.75973(15) 0.11742(14) 0.0265(3) Uani 1 1 d .
H12 H 1.0690 0.7309 0.0357 0.032 Uiso 1 1 calc R
C4 C 0.62042(16) 0.67336(14) 0.59967(13) 0.0213(3) Uani 1 1 d .
C3 C 0.68462(16) 0.44290(14) 0.52045(14) 0.0221(3) Uani 1 1 d .
H3A H 0.7202 0.4167 0.4321 0.026 Uiso 1 1 calc R
H3B H 0.7859 0.4158 0.5794 0.026 Uiso 1 1 calc R
C7 C 0.57415(17) 0.75390(15) 0.85227(14) 0.0254(3) Uani 1 1 d .
C15 C 0.90694(17) 0.84288(15) 0.35784(14) 0.0266(3) Uani 1 1 d .
H15 H 0.8662 0.8729 0.4388 0.032 Uiso 1 1 calc R
C13 C 1.11685(16) 0.88175(15) 0.13138(14) 0.0251(3) Uani 1 1 d .
C9 C 0.48851(18) 0.77956(15) 0.61618(15) 0.0269(3) Uani 1 1 d .
H9 H 0.4131 0.8256 0.5408 0.032 Uiso 1 1 calc R
C5 C 0.73184(19) 0.61216(17) 0.71262(15) 0.0320(3) Uani 1 1 d .
H5 H 0.8251 0.5423 0.7036 0.038 Uiso 1 1 calc R

loop_
_atom_site_aniso_label
_atom_site_aniso_U_11
_atom_site_aniso_U_22
_atom_site_aniso_U_33
_atom_site_aniso_U_23
_atom_site_aniso_U_13
_atom_site_aniso_U_12
O2 0.0257(5) 0.0328(5) 0.0352(5) -0.0148(4) 0.0084(4) -0.0076(4)
O1 0.0322(5) 0.0440(6) 0.0306(5) -0.0247(4) -0.0007(4) -0.0001(4)
C2 0.0199(6) 0.0213(6) 0.0192(5) -0.0080(5) -0.0008(5) -0.0005(5)
C11 0.0264(7) 0.0239(6) 0.0249(6) -0.0109(5) -0.0015(5) -0.0026(5)
C10 0.0209(6) 0.0223(6) 0.0216(6) -0.0083(5) -0.0023(5) 0.0008(5)
C6 0.0385(8) 0.0419(8) 0.0302(7) -0.0194(6) -0.0138(6) 0.0112(6)
C8 0.0284(7) 0.0301(7) 0.0340(7) -0.0180(6) -0.0038(6) 0.0053(5)
C14 0.0274(7) 0.0270(7) 0.0318(7) -0.0140(5) 0.0009(5) -0.0062(5)
C1 0.0229(6) 0.0201(6) 0.0197(5) -0.0068(5) -0.0029(5) 0.0006(5)
C12 0.0269(7) 0.0280(7) 0.0240(6) -0.0118(5) 0.0010(5) 0.0014(5)
C4 0.0214(6) 0.0215(6) 0.0195(5) -0.0078(5) 0.0009(4) -0.0031(4)
C3 0.0211(6) 0.0223(6) 0.0231(6) -0.0097(5) -0.0034(5) 0.0018(5)
C7 0.0267(7) 0.0274(6) 0.0236(6) -0.0135(5) 0.0021(5) -0.0054(5)
C15 0.0278(7) 0.0279(7) 0.0259(6) -0.0143(5) 0.0009(5) -0.0018(5)
C13 0.0187(6) 0.0259(6) 0.0252(6) -0.0065(5) 0.0010(5) -0.0007(5)
C9 0.0286(7) 0.0264(6) 0.0272(6) -0.0118(5) -0.0068(5) 0.0040(5)
C5 0.0318(7) 0.0377(8) 0.0330(7) -0.0204(6) -0.0102(6) 0.0124(6)

loop_
_atom_type_symbol
_atom_type_description
_atom_type_scat_dispersion_real
_atom_type_scat_dispersion_imag
_atom_type_scat_source
C C 0.0033 0.0016 'International Tables Vol C Tables 4.2.6.8 and 6.1.1.4'
H H 0.0000 0.0000 'International Tables Vol C Tables 4.2.6.8 and 6.1.1.4'
O O 0.0106 0.0060 'International Tables Vol C Tables 4.2.6.8 and 6.1.1.4'

loop_
_geom_angle_atom_site_label_1
_geom_angle_atom_site_label_2
_geom_angle_atom_site_label_3
_geom_angle
_geom_angle_site_symmetry_1
C13 O2 H2 109.5 .
C7 O1 H1 109.5 .
C10 C2 C1 108.71(9) .
C10 C2 C4 110.64(9) .
C10 C2 C3 109.28(9) .
C1 C2 C3 106.47(9) .
C4 C2 C1 111.76(9) .
C4 C2 C3 109.86(9) .
C10 C11 H11 119.0 .
C12 C11 H11 119.0 .
C12 C11 C10 122.09(11) .
C11 C10 C2 119.94(10) .
C15 C10 C2 123.32(11) .
C15 C10 C11 116.72(11) .
C7 C6 H6 120.1 .
C7 C6 C5 119.87(12) .
C5 C6 H6 120.1 .
C7 C8 H8 120.2 .
C7 C8 C9 119.65(12) .
C9 C8 H8 120.2 .
C15 C14 H14 120.2 .
C13 C14 H14 120.2 .
C13 C14 C15 119.70(11) .
C2 C1 H1A 108.9 .
C2 C1 H1B 108.9 .
H1A C1 H1B 107.7 .
C3 C1 C2 113.27(9) 2_666
C3 C1 H1A 108.9 2_666
C3 C1 H1B 108.9 2_666
C11 C12 H12 120.1 .
C11 C12 C13 119.80(12) .
C13 C12 H12 120.1 .
C9 C4 C2 123.59(10) .
C9 C4 C5 116.53(11) .
C5 C4 C2 119.85(11) .
C2 C3 H3A 109.0 .
C2 C3 H3B 109.0 .
C1 C3 C2 113.01(9) 2_666
C1 C3 H3A 109.0 2_666
C1 C3 H3B 109.0 2_666
H3A C3 H3B 107.8 .
O1 C7 C6 117.74(11) .
O1 C7 C8 122.57(12) .
C6 C7 C8 119.67(12) .
C10 C15 H15 119.1 .
C14 C15 C10 121.86(12) .
C14 C15 H15 119.1 .
O2 C13 C14 122.93(11) .
O2 C13 C12 117.26(11) .
C14 C13 C12 119.81(12) .
C8 C9 H9 119.0 .
C4 C9 C8 122.08(11) .
C4 C9 H9 119.0 .
C6 C5 C4 122.16(12) .
C6 C5 H5 118.9 .
C4 C5 H5 118.9 .

loop_
_geom_bond_atom_site_label_1
_geom_bond_atom_site_label_2
_geom_bond_distance
_geom_bond_site_symmetry_2
O2 H2 0.8300 .
O2 C13 1.3758(15) .
O1 H1 0.8300 .
O1 C7 1.3766(14) .
C2 C10 1.5376(16) .
C2 C1 1.5517(15) .
C2 C4 1.5383(16) .
C2 C3 1.5525(16) .
C11 H11 0.9400 .
C11 C10 1.3983(17) .
C11 C12 1.3797(17) .
C10 C15 1.3932(17) .
C6 H6 0.9400 .
C6 C7 1.3798(19) .
C6 C5 1.3828(18) .
C8 H8 0.9400 .
C8 C7 1.3799(18) .
C8 C9 1.3934(17) .
C14 H14 0.9400 .
C14 C15 1.3910(18) .
C14 C13 1.3813(18) .
C1 H1A 0.9800 .
C1 H1B 0.9800 .
C1 C3 1.5258(16) 2_666
C12 H12 0.9400 .
C12 C13 1.3847(18) .
C4 C9 1.3873(18) .
C4 C5 1.3954(17) .
C3 C1 1.5258(16) 2_666
C3 H3A 0.9800 .
C3 H3B 0.9800 .
C15 H15 0.9400 .
C9 H9 0.9400 .
C5 H5 0.9400 .

loop_
_geom_torsion_atom_site_label_1
_geom_torsion_atom_site_label_2
_geom_torsion_atom_site_label_3
_geom_torsion_atom_site_label_4
_geom_torsion
_geom_torsion_site_symmetry_4
C2 C10 C15 C14 -179.91(11) .
C2 C4 C9 C8 -179.92(11) .
C2 C4 C5 C6 -179.88(12) .
C11 C10 C15 C14 -1.20(18) .
C11 C12 C13 O2 179.58(11) .
C11 C12 C13 C14 -0.43(18) .
C10 C2 C1 C3 172.81(10) 2_666
C10 C2 C4 C9 101.10(13) .
C10 C2 C4 C5 -77.01(14) .
C10 C2 C3 C1 -172.28(9) 2_666
C10 C11 C12 C13 -0.62(18) .
C1 C2 C10 C11 -63.76(13) .
C1 C2 C10 C15 114.91(12) .
C1 C2 C4 C9 -20.20(16) .
C1 C2 C4 C5 161.69(11) .
C1 C2 C3 C1 -55.02(13) 2_666
C12 C11 C10 C2 -179.83(10) .
C12 C11 C10 C15 1.41(17) .
C4 C2 C10 C11 173.15(10) .
C4 C2 C10 C15 -8.17(15) .
C4 C2 C1 C3 -64.78(12) 2_666
C4 C2 C3 C1 66.16(12) 2_666
C3 C2 C10 C11 52.06(13) .
C3 C2 C10 C15 -129.26(12) .
C3 C2 C1 C3 55.18(13) 2_666
C3 C2 C4 C9 -138.16(12) .
C3 C2 C4 C5 43.74(15) .
C7 C6 C5 C4 -0.4(2) .
C7 C8 C9 C4 0.2(2) .
C15 C14 C13 O2 -179.38(11) .
C15 C14 C13 C12 0.63(19) .
C13 C14 C15 C10 0.21(19) .
C9 C8 C7 O1 179.94(11) .
C9 C8 C7 C6 1.4(2) .
C9 C4 C5 C6 1.9(2) .
C5 C6 C7 O1 -179.89(12) .
C5 C6 C7 C8 -1.3(2) .
C5 C4 C9 C8 -1.75(19) .
